data_7235157
loop_
_publ_author_name
'Priya Singla'
'Nick Van Steerteghem'
'Navdeep Kaur'
'A. Z. Ashar'
'Paramjit Kaur'
'Koen Clays'
'K. S. Narayan'
'Kamaljit Singh'

_publ_section_title
;
 Multifunctional geometrical isomers of
 ferrocene-benzo[1,2-b:4,5-b']difuran-2,6-(3H,7H)-dione adducts:
 second-order nonlinear optical behaviour and charge transport in thin
 film OFET devices
;
_journal_name_full 'Journal of Materials Chemistry C'
_journal_page_first 697
_journal_page_last 708
_journal_paper_doi 10.1039/C6TC03876J
_journal_volume 5
_journal_year 2017
_chemical_formula_sum 'C32 H22 Fe2 O4'
_chemical_formula_weight 582.19
_space_group_crystal_system triclinic
_space_group_IT_number 2
_space_group_name_Hall '-P 1'
_space_group_name_H-M_alt 'P -1'
_atom_sites_solution_hydrogens geom
_cell_angle_alpha 64.979(10)
_cell_angle_beta 78.462(8)
_cell_angle_gamma 70.710(8)
_cell_formula_units_Z 2
_cell_length_a 10.7110(9)
_cell_length_b 11.4560(11)
_cell_length_c 12.5503(14)
_cell_measurement_reflns_used 3356
_cell_measurement_temperature 298(2)
_cell_measurement_theta_max 29.6100
_cell_measurement_theta_min 3.5060
_cell_volume 1313.8(3)
_computing_cell_refinement 'CrysAlis RED, Oxford Diffraction Ltd.,'
_computing_data_collection 'CrysAlis CCD, Oxford Diffraction Ltd.,'
_computing_data_reduction 'CrysAlis RED, Oxford Diffraction Ltd.,'
_computing_molecular_graphics Ortep3
_computing_publication_material Shelx97
_computing_structure_refinement 'SHELXL-2014/7 (Sheldrick, 2014)'
_computing_structure_solution 'SHELXS-97 (Sheldrick, 1997)'
_diffrn_ambient_temperature 293(2)
_diffrn_detector_area_resol_mean 15.9948
_diffrn_measured_fraction_theta_full 0.998
_diffrn_measured_fraction_theta_max 0.998
_diffrn_measurement_device_type 'OXFORD DIFFRACTION SUPER NOVA'
_diffrn_measurement_method \w/q-scan
_diffrn_radiation_monochromator graphite
_diffrn_radiation_source 'Micro-Focus (Mo) X-ray Source'
_diffrn_radiation_type MoK\a
_diffrn_radiation_wavelength 0.71073
_diffrn_reflns_av_R_equivalents 0.0536
_diffrn_reflns_av_unetI/netI 0.0666
_diffrn_reflns_Laue_measured_fraction_full 0.998
_diffrn_reflns_Laue_measured_fraction_max 0.998
_diffrn_reflns_limit_h_max 12
_diffrn_reflns_limit_h_min -12
_diffrn_reflns_limit_k_max 13
_diffrn_reflns_limit_k_min -9
_diffrn_reflns_limit_l_max 14
_diffrn_reflns_limit_l_min -13
_diffrn_reflns_number 9575
_diffrn_reflns_point_group_measured_fraction_full 0.998
_diffrn_reflns_point_group_measured_fraction_max 0.998
_diffrn_reflns_theta_full 24.998
_diffrn_reflns_theta_max 24.998
_diffrn_reflns_theta_min 3.198
_exptl_absorpt_coefficient_mu 1.140
_exptl_absorpt_correction_T_max 1.00000
_exptl_absorpt_correction_T_min 0.68495
_exptl_absorpt_correction_type multi-scan
_exptl_absorpt_process_details
;
CrysAlisPro, Agilent Technologies,
Version 1.171.37.35 (release 13-08-2014 CrysAlis171 .NET)
(compiled Aug 13 2014,18:06:01)
Empirical absorption correction using spherical harmonics,
 implemented in SCALE3 ABSPACK scaling algorithm.
;
_exptl_crystal_colour orange
_exptl_crystal_density_diffrn 1.472
_exptl_crystal_density_method 'not measured'
_exptl_crystal_description block
_exptl_crystal_F_000 596
_exptl_crystal_size_max 0.230
_exptl_crystal_size_mid 0.180
_exptl_crystal_size_min 0.130
_refine_diff_density_max 0.580
_refine_diff_density_min -0.596
_refine_diff_density_rms 0.078
_refine_ls_extinction_coef 0.0022(11)
_refine_ls_extinction_expression Fc^*^=kFc[1+0.001xFc^2^\l^3^/sin(2\q)]^-1/4^
_refine_ls_extinction_method 'SHELXL-2014/7 (Sheldrick 2014'
_refine_ls_goodness_of_fit_ref 1.030
_refine_ls_hydrogen_treatment constr
_refine_ls_matrix_type full
_refine_ls_number_parameters 344
_refine_ls_number_reflns 4618
_refine_ls_number_restraints 0
_refine_ls_restrained_S_all 1.030
_refine_ls_R_factor_all 0.0655
_refine_ls_R_factor_gt 0.0524
_refine_ls_shift/su_max 0.001
_refine_ls_shift/su_mean 0.000
_refine_ls_structure_factor_coef Fsqd
_refine_ls_weighting_details 'w=1/[\s^2^(Fo^2^)+(0.0725P)^2^] where P=(Fo^2^+2Fc^2^)/3'
_refine_ls_weighting_scheme calc
_refine_ls_wR_factor_gt 0.1341
_refine_ls_wR_factor_ref 0.1474
_reflns_Friedel_coverage 0.000
_reflns_Friedel_fraction_full .
_reflns_Friedel_fraction_max .
_reflns_number_gt 3551
_reflns_number_total 4618
_reflns_threshold_expression 'I > 2\s(I)'
_cod_data_source_file J-Mater-Chem-2027-5-697.cif
_cod_data_source_block GNDU009
_cod_database_code 7235157
_shelx_space_group_comment
;
The symmetry employed for this shelxl refinement is uniquely defined
by the following loop, which should always be used as a source of
symmetry information in preference to the above space-group names.
They are only intended as comments.
;
_shelx_estimated_absorpt_t_min 0.779
_shelx_estimated_absorpt_t_max 0.866

loop_
_space_group_symop_operation_xyz
'x, y, z'
'-x, -y, -z'

loop_
_atom_site_label
_atom_site_type_symbol
_atom_site_fract_x
_atom_site_fract_y
_atom_site_fract_z
_atom_site_U_iso_or_equiv
_atom_site_adp_type
_atom_site_occupancy
_atom_site_site_symmetry_order
_atom_site_calc_flag
_atom_site_refinement_flags_posn
_atom_site_refinement_flags_adp
_atom_site_refinement_flags_occupancy
_atom_site_disorder_assembly
_atom_site_disorder_group
Fe1 Fe 1.27379(5) 0.52747(5) 0.89296(4) 0.0440(2) Uani 1 1 d . . . . .
Fe2 Fe 0.54825(5) 0.06893(5) 0.68496(4) 0.0425(2) Uani 1 1 d . . . . .
O1 O 0.8027(2) 0.6030(2) 0.6030(2) 0.0490(6) Uani 1 1 d . . . . .
O2 O 0.8454(3) 0.7856(3) 0.5967(3) 0.0604(8) Uani 1 1 d . . . . .
O3 O 1.1172(2) 0.0931(2) 0.6925(2) 0.0466(6) Uani 1 1 d . . . . .
O4 O 1.0936(3) -0.0768(3) 0.6607(2) 0.0546(7) Uani 1 1 d . . . . .
C1 C 0.8832(4) 0.6672(4) 0.6204(3) 0.0449(8) Uani 1 1 d . . . . .
C2 C 1.0076(3) 0.5647(3) 0.6701(3) 0.0400(8) Uani 1 1 d . . . . .
C3 C 0.9972(3) 0.4394(3) 0.6729(3) 0.0389(8) Uani 1 1 d . . . . .
C4 C 1.0837(3) 0.3119(4) 0.6966(3) 0.0413(8) Uani 1 1 d . . . . .
H4 H 1.1669 0.2880 0.7236 0.050 Uiso 1 1 calc R U . . .
C5 C 1.0388(3) 0.2226(4) 0.6778(3) 0.0414(8) Uani 1 1 d . . . . .
C6 C 1.0447(4) 0.0349(4) 0.6580(3) 0.0422(8) Uani 1 1 d . . . . .
C7 C 0.9141(3) 0.1296(3) 0.6263(3) 0.0367(7) Uani 1 1 d . . . . .
C8 C 0.9151(3) 0.2501(3) 0.6385(3) 0.0385(8) Uani 1 1 d . . . . .
C9 C 0.8306(3) 0.3803(3) 0.6116(3) 0.0408(8) Uani 1 1 d . . . . .
H9 H 0.7484 0.4053 0.5823 0.049 Uiso 1 1 calc R U . . .
C10 C 0.8747(3) 0.4690(3) 0.6304(3) 0.0410(8) Uani 1 1 d . . . . .
C11 C 1.1033(4) 0.6034(4) 0.6917(3) 0.0456(9) Uani 1 1 d . . . . .
H11 H 1.0884 0.6952 0.6682 0.055 Uiso 1 1 calc R U . . .
C12 C 1.2246(4) 0.5202(4) 0.7462(3) 0.0458(9) Uani 1 1 d . . . . .
C13 C 1.3454(4) 0.5603(4) 0.7242(3) 0.0541(10) Uani 1 1 d . . . . .
H13 H 1.3573 0.6417 0.6687 0.065 Uiso 1 1 calc R U . . .
C14 C 1.4405(4) 0.4594(5) 0.7981(4) 0.0615(11) Uani 1 1 d . . . . .
H14 H 1.5263 0.4613 0.7993 0.074 Uiso 1 1 calc R U . . .
C15 C 1.3850(4) 0.3539(5) 0.8705(4) 0.0600(11) Uani 1 1 d . . . . .
H15 H 1.4278 0.2743 0.9282 0.072 Uiso 1 1 calc R U . . .
C16 C 1.2531(4) 0.3888(4) 0.8415(3) 0.0522(10) Uani 1 1 d . . . . .
H16 H 1.1945 0.3364 0.8773 0.063 Uiso 1 1 calc R U . . .
C17 C 1.1143(5) 0.6512(6) 0.9466(5) 0.0752(14) Uani 1 1 d . . . . .
H17 H 1.0328 0.6899 0.9135 0.090 Uiso 1 1 calc R U . . .
C18 C 1.2206(5) 0.7056(4) 0.9119(4) 0.0668(12) Uani 1 1 d . . . . .
H18 H 1.2223 0.7877 0.8513 0.080 Uiso 1 1 calc R U . . .
C19 C 1.3265(5) 0.6159(5) 0.9835(4) 0.0619(11) Uani 1 1 d . . . . .
H19 H 1.4092 0.6287 0.9786 0.074 Uiso 1 1 calc R U . . .
C20 C 1.2839(6) 0.5047(5) 1.0629(4) 0.0704(13) Uani 1 1 d . . . . .
H20 H 1.3340 0.4298 1.1198 0.085 Uiso 1 1 calc R U . . .
C21 C 1.1523(6) 0.5251(6) 1.0422(4) 0.0818(16) Uani 1 1 d . . . . .
H21 H 1.0999 0.4671 1.0834 0.098 Uiso 1 1 calc R U . . .
C22 C 0.8255(3) 0.0903(4) 0.5943(3) 0.0402(8) Uani 1 1 d . . . . .
H22 H 0.8596 0.0083 0.5861 0.048 Uiso 1 1 calc R U . . .
C23 C 0.6878(3) 0.1543(3) 0.5710(3) 0.0389(8) Uani 1 1 d . . . . .
C24 C 0.5914(4) 0.2486(4) 0.6155(3) 0.0507(9) Uani 1 1 d . . . . .
H24 H 0.6091 0.2899 0.6583 0.061 Uiso 1 1 calc R U . . .
C25 C 0.4655(4) 0.2669(4) 0.5824(3) 0.0532(10) Uani 1 1 d . . . . .
H25 H 0.3863 0.3237 0.5989 0.064 Uiso 1 1 calc R U . . .
C26 C 0.4802(4) 0.1850(4) 0.5204(3) 0.0562(11) Uani 1 1 d . . . . .
H26 H 0.4122 0.1787 0.4889 0.067 Uiso 1 1 calc R U . . .
C27 C 0.6154(4) 0.1140(4) 0.5141(3) 0.0436(9) Uani 1 1 d . . . . .
H27 H 0.6514 0.0519 0.4790 0.052 Uiso 1 1 calc R U . . .
C28 C 0.6458(4) -0.1025(5) 0.8128(3) 0.0643(13) Uani 1 1 d . . . . .
H28 H 0.7372 -0.1383 0.8160 0.077 Uiso 1 1 calc R U . . .
C29 C 0.5644(6) -0.0099(5) 0.8608(4) 0.0730(14) Uani 1 1 d . . . . .
H29 H 0.5940 0.0266 0.9013 0.088 Uiso 1 1 calc R U . . .
C30 C 0.4350(5) 0.0186(5) 0.8395(4) 0.0766(15) Uani 1 1 d . . . . .
H30 H 0.3624 0.0772 0.8623 0.092 Uiso 1 1 calc R U . . .
C31 C 0.4327(5) -0.0575(5) 0.7765(5) 0.0782(16) Uani 1 1 d . . . . .
H31 H 0.3578 -0.0591 0.7510 0.094 Uiso 1 1 calc R U . . .
C32 C 0.5632(5) -0.1303(5) 0.7593(4) 0.0699(13) Uani 1 1 d . . . . .
H32 H 0.5902 -0.1875 0.7190 0.084 Uiso 1 1 calc R U . . .

loop_
_atom_site_aniso_label
_atom_site_aniso_U_11
_atom_site_aniso_U_22
_atom_site_aniso_U_33
_atom_site_aniso_U_23
_atom_site_aniso_U_13
_atom_site_aniso_U_12
Fe1 0.0557(4) 0.0428(4) 0.0439(3) -0.0149(2) -0.0095(2) -0.0253(3)
Fe2 0.0438(3) 0.0420(3) 0.0441(3) -0.0123(2) -0.0056(2) -0.0194(2)
O1 0.0493(15) 0.0361(14) 0.0700(16) -0.0234(12) -0.0173(13) -0.0106(11)
O2 0.0654(18) 0.0360(16) 0.089(2) -0.0276(14) -0.0198(15) -0.0116(13)
O3 0.0467(14) 0.0356(14) 0.0663(16) -0.0225(12) -0.0164(12) -0.0110(11)
O4 0.0575(16) 0.0364(16) 0.0754(18) -0.0248(13) -0.0171(14) -0.0085(12)
C1 0.051(2) 0.041(2) 0.053(2) -0.0230(17) -0.0032(17) -0.0194(16)
C2 0.0461(19) 0.039(2) 0.0413(17) -0.0161(15) -0.0060(15) -0.0175(15)
C3 0.0457(19) 0.0374(19) 0.0434(18) -0.0176(15) -0.0068(15) -0.0187(15)
C4 0.0395(18) 0.041(2) 0.052(2) -0.0183(16) -0.0128(16) -0.0154(15)
C5 0.0404(18) 0.040(2) 0.0512(19) -0.0217(16) -0.0111(16) -0.0108(15)
C6 0.047(2) 0.042(2) 0.0445(18) -0.0179(15) -0.0056(16) -0.0182(16)
C7 0.0387(18) 0.0333(18) 0.0433(17) -0.0156(14) -0.0064(15) -0.0133(14)
C8 0.0418(18) 0.037(2) 0.0425(17) -0.0144(14) -0.0091(15) -0.0163(15)
C9 0.0404(18) 0.038(2) 0.0497(19) -0.0159(15) -0.0124(16) -0.0141(15)
C10 0.0449(19) 0.0335(19) 0.0473(18) -0.0127(15) -0.0113(15) -0.0135(15)
C11 0.062(2) 0.043(2) 0.0454(19) -0.0184(16) -0.0088(17) -0.0267(17)
C12 0.056(2) 0.045(2) 0.0478(19) -0.0177(16) -0.0113(17) -0.0236(17)
C13 0.064(2) 0.063(3) 0.0432(19) -0.0138(18) -0.0058(18) -0.036(2)
C14 0.051(2) 0.086(3) 0.063(2) -0.038(2) -0.009(2) -0.023(2)
C15 0.069(3) 0.056(3) 0.062(2) -0.030(2) -0.021(2) -0.007(2)
C16 0.070(3) 0.044(2) 0.051(2) -0.0150(17) -0.0167(19) -0.0229(19)
C17 0.068(3) 0.096(4) 0.091(3) -0.061(3) -0.011(3) -0.021(3)
C18 0.088(3) 0.048(3) 0.077(3) -0.024(2) -0.023(3) -0.025(2)
C19 0.069(3) 0.073(3) 0.066(3) -0.034(2) -0.018(2) -0.031(2)
C20 0.112(4) 0.059(3) 0.049(2) -0.017(2) -0.021(3) -0.032(3)
C21 0.114(4) 0.104(4) 0.068(3) -0.054(3) 0.032(3) -0.074(4)
C22 0.049(2) 0.037(2) 0.0438(18) -0.0194(15) 0.0001(15) -0.0202(15)
C23 0.0440(19) 0.0372(19) 0.0438(18) -0.0170(15) -0.0054(15) -0.0186(15)
C24 0.054(2) 0.044(2) 0.064(2) -0.0259(18) -0.0001(19) -0.0215(17)
C25 0.0395(19) 0.049(2) 0.065(2) -0.0153(19) -0.0038(18) -0.0145(17)
C26 0.055(2) 0.053(3) 0.056(2) 0.0008(19) -0.0248(19) -0.0262(19)
C27 0.057(2) 0.046(2) 0.0364(17) -0.0130(15) -0.0108(16) -0.0255(17)
C28 0.052(2) 0.062(3) 0.050(2) 0.007(2) -0.0116(19) -0.012(2)
C29 0.094(4) 0.081(4) 0.049(2) -0.017(2) -0.009(2) -0.039(3)
C30 0.073(3) 0.070(3) 0.058(3) -0.006(2) 0.013(2) -0.019(3)
C31 0.061(3) 0.075(4) 0.080(3) 0.006(3) -0.006(2) -0.042(3)
C32 0.090(3) 0.046(3) 0.070(3) -0.013(2) -0.004(3) -0.029(2)

loop_
_atom_type_symbol
_atom_type_description
_atom_type_scat_dispersion_real
_atom_type_scat_dispersion_imag
_atom_type_scat_source
C C 0.0033 0.0016 'International Tables Vol C Tables 4.2.6.8 and 6.1.1.4'
H H 0.0000 0.0000 'International Tables Vol C Tables 4.2.6.8 and 6.1.1.4'
O O 0.0106 0.0060 'International Tables Vol C Tables 4.2.6.8 and 6.1.1.4'
Fe Fe 0.3463 0.8444 'International Tables Vol C Tables 4.2.6.8 and 6.1.1.4'

loop_
_geom_angle_atom_site_label_1
_geom_angle_atom_site_label_2
_geom_angle_atom_site_label_3
_geom_angle
_geom_angle_site_symmetry_1
_geom_angle_site_symmetry_3
C13 Fe1 C17 125.6(2) . .
C13 Fe1 C18 107.56(19) . .
C17 Fe1 C18 39.8(2) . .
C13 Fe1 C16 68.82(17) . .
C17 Fe1 C16 121.54(19) . .
C18 Fe1 C16 155.70(18) . .
C13 Fe1 C21 164.0(2) . .
C17 Fe1 C21 40.9(2) . .
C18 Fe1 C21 67.5(2) . .
C16 Fe1 C21 109.02(19) . .
C13 Fe1 C12 41.65(15) . .
C17 Fe1 C12 107.10(18) . .
C18 Fe1 C12 119.54(17) . .
C16 Fe1 C12 41.58(14) . .
C21 Fe1 C12 126.1(2) . .
C13 Fe1 C15 67.42(18) . .
C17 Fe1 C15 156.9(2) . .
C18 Fe1 C15 162.2(2) . .
C16 Fe1 C15 40.41(16) . .
C21 Fe1 C15 122.0(2) . .
C12 Fe1 C15 68.93(15) . .
C13 Fe1 C20 153.8(2) . .
C17 Fe1 C20 68.0(2) . .
C18 Fe1 C20 67.34(19) . .
C16 Fe1 C20 126.56(17) . .
C21 Fe1 C20 40.1(2) . .
C12 Fe1 C20 163.71(19) . .
C15 Fe1 C20 109.14(18) . .
C13 Fe1 C14 39.80(17) . .
C17 Fe1 C14 161.8(2) . .
C18 Fe1 C14 125.5(2) . .
C16 Fe1 C14 68.01(18) . .
C21 Fe1 C14 155.5(2) . .
C12 Fe1 C14 68.89(16) . .
C15 Fe1 C14 39.90(18) . .
C20 Fe1 C14 120.7(2) . .
C13 Fe1 C19 119.62(18) . .
C17 Fe1 C19 67.73(19) . .
C18 Fe1 C19 40.49(17) . .
C16 Fe1 C19 162.54(16) . .
C21 Fe1 C19 67.3(2) . .
C12 Fe1 C19 154.54(17) . .
C15 Fe1 C19 125.69(17) . .
C20 Fe1 C19 39.68(18) . .
C14 Fe1 C19 107.82(18) . .
C27 Fe2 C29 155.7(2) . .
C27 Fe2 C32 107.61(18) . .
C29 Fe2 C32 67.2(2) . .
C27 Fe2 C30 163.0(2) . .
C29 Fe2 C30 39.4(2) . .
C32 Fe2 C30 68.0(2) . .
C27 Fe2 C24 69.33(16) . .
C29 Fe2 C24 108.35(19) . .
C32 Fe2 C24 163.21(19) . .
C30 Fe2 C24 119.7(2) . .
C27 Fe2 C31 125.6(2) . .
C29 Fe2 C31 66.8(2) . .
C32 Fe2 C31 40.2(2) . .
C30 Fe2 C31 40.5(2) . .
C24 Fe2 C31 154.8(2) . .
C27 Fe2 C23 41.41(13) . .
C29 Fe2 C23 120.67(18) . .
C32 Fe2 C23 125.44(18) . .
C30 Fe2 C23 154.5(2) . .
C24 Fe2 C23 41.48(14) . .
C31 Fe2 C23 162.9(2) . .
C27 Fe2 C28 120.24(17) . .
C29 Fe2 C28 40.40(19) . .
C32 Fe2 C28 39.97(19) . .
C30 Fe2 C28 67.68(19) . .
C24 Fe2 C28 126.22(19) . .
C31 Fe2 C28 67.34(19) . .
C23 Fe2 C28 107.50(16) . .
C27 Fe2 C26 40.64(15) . .
C29 Fe2 C26 162.7(2) . .
C32 Fe2 C26 120.99(19) . .
C30 Fe2 C26 126.29(19) . .
C24 Fe2 C26 68.14(16) . .
C31 Fe2 C26 108.65(18) . .
C23 Fe2 C26 68.73(14) . .
C28 Fe2 C26 155.2(2) . .
C27 Fe2 C25 68.30(16) . .
C29 Fe2 C25 126.5(2) . .
C32 Fe2 C25 155.32(19) . .
C30 Fe2 C25 108.44(19) . .
C24 Fe2 C25 40.31(15) . .
C31 Fe2 C25 121.04(17) . .
C23 Fe2 C25 68.62(14) . .
C28 Fe2 C25 163.4(2) . .
C26 Fe2 C25 40.06(17) . .
C10 O1 C1 107.3(3) . .
C5 O3 C6 107.0(3) . .
O2 C1 O1 119.9(3) . .
O2 C1 C2 131.6(4) . .
O1 C1 C2 108.5(3) . .
C11 C2 C3 135.0(3) . .
C11 C2 C1 119.5(3) . .
C3 C2 C1 105.2(3) . .
C4 C3 C10 118.8(3) . .
C4 C3 C2 134.3(3) . .
C10 C3 C2 106.6(3) . .
C5 C4 C3 116.0(3) . .
C5 C4 H4 122.0 . .
C3 C4 H4 122.0 . .
C4 C5 O3 122.4(3) . .
C4 C5 C8 125.5(3) . .
O3 C5 C8 112.0(3) . .
O4 C6 O3 119.2(3) . .
O4 C6 C7 132.0(3) . .
O3 C6 C7 108.9(3) . .
C22 C7 C8 135.9(3) . .
C22 C7 C6 118.3(3) . .
C8 C7 C6 105.8(3) . .
C5 C8 C9 117.8(3) . .
C5 C8 C7 106.2(3) . .
C9 C8 C7 135.7(3) . .
C10 C9 C8 116.8(3) . .
C10 C9 H9 121.6 . .
C8 C9 H9 121.6 . .
C9 C10 O1 122.6(3) . .
C9 C10 C3 125.0(3) . .
O1 C10 C3 112.3(3) . .
C2 C11 C12 128.0(4) . .
C2 C11 H11 116.0 . .
C12 C11 H11 116.0 . .
C11 C12 C13 125.1(3) . .
C11 C12 C16 130.1(3) . .
C13 C12 C16 104.4(3) . .
C11 C12 Fe1 122.2(3) . .
C13 C12 Fe1 67.9(2) . .
C16 C12 Fe1 68.6(2) . .
C14 C13 C12 110.1(4) . .
C14 C13 Fe1 71.5(2) . .
C12 C13 Fe1 70.4(2) . .
C14 C13 H13 125.0 . .
C12 C13 H13 125.0 . .
Fe1 C13 H13 124.7 . .
C13 C14 C15 108.3(4) . .
C13 C14 Fe1 68.7(2) . .
C15 C14 Fe1 70.0(3) . .
C13 C14 H14 125.9 . .
C15 C14 H14 125.9 . .
Fe1 C14 H14 127.0 . .
C14 C15 C16 108.8(4) . .
C14 C15 Fe1 70.1(3) . .
C16 C15 Fe1 69.1(2) . .
C14 C15 H15 125.6 . .
C16 C15 H15 125.6 . .
Fe1 C15 H15 126.7 . .
C15 C16 C12 108.5(4) . .
C15 C16 Fe1 70.5(2) . .
C12 C16 Fe1 69.9(2) . .
C15 C16 H16 125.8 . .
C12 C16 H16 125.8 . .
Fe1 C16 H16 125.5 . .
C18 C17 C21 107.6(5) . .
C18 C17 Fe1 70.1(3) . .
C21 C17 Fe1 70.3(3) . .
C18 C17 H17 126.2 . .
C21 C17 H17 126.2 . .
Fe1 C17 H17 125.0 . .
C17 C18 C19 109.0(4) . .
C17 C18 Fe1 70.1(3) . .
C19 C18 Fe1 70.8(3) . .
C17 C18 H18 125.5 . .
C19 C18 H18 125.5 . .
Fe1 C18 H18 125.2 . .
C20 C19 C18 107.4(4) . .
C20 C19 Fe1 70.0(3) . .
C18 C19 Fe1 68.7(2) . .
C20 C19 H19 126.3 . .
C18 C19 H19 126.3 . .
Fe1 C19 H19 126.5 . .
C19 C20 C21 108.5(4) . .
C19 C20 Fe1 70.3(2) . .
C21 C20 Fe1 69.7(3) . .
C19 C20 H20 125.7 . .
C21 C20 H20 125.7 . .
Fe1 C20 H20 125.8 . .
C20 C21 C17 107.4(4) . .
C20 C21 Fe1 70.2(3) . .
C17 C21 Fe1 68.8(3) . .
C20 C21 H21 126.3 . .
C17 C21 H21 126.3 . .
Fe1 C21 H21 126.3 . .
C7 C22 C23 130.8(3) . .
C7 C22 H22 114.6 . .
C23 C22 H22 114.6 . .
C27 C23 C22 123.6(3) . .
C27 C23 C24 106.5(3) . .
C22 C23 C24 129.0(3) . .
C27 C23 Fe2 68.5(2) . .
C22 C23 Fe2 118.8(2) . .
C24 C23 Fe2 69.2(2) . .
C25 C24 C23 108.0(4) . .
C25 C24 Fe2 70.7(2) . .
C23 C24 Fe2 69.3(2) . .
C25 C24 H24 126.0 . .
C23 C24 H24 126.0 . .
Fe2 C24 H24 125.6 . .
C26 C25 C24 108.6(4) . .
C26 C25 Fe2 69.6(2) . .
C24 C25 Fe2 69.0(2) . .
C26 C25 H25 125.7 . .
C24 C25 H25 125.7 . .
Fe2 C25 H25 127.3 . .
C25 C26 C27 108.5(3) . .
C25 C26 Fe2 70.4(2) . .
C27 C26 Fe2 68.48(19) . .
C25 C26 H26 125.7 . .
C27 C26 H26 125.7 . .
Fe2 C26 H26 127.0 . .
C26 C27 C23 108.3(3) . .
C26 C27 Fe2 70.9(2) . .
C23 C27 Fe2 70.09(19) . .
C26 C27 H27 125.9 . .
C23 C27 H27 125.9 . .
Fe2 C27 H27 124.8 . .
C32 C28 C29 106.7(4) . .
C32 C28 Fe2 69.5(2) . .
C29 C28 Fe2 68.9(2) . .
C32 C28 H28 126.6 . .
C29 C28 H28 126.6 . .
Fe2 C28 H28 126.4 . .
C30 C29 C28 110.0(5) . .
C30 C29 Fe2 70.9(3) . .
C28 C29 Fe2 70.7(2) . .
C30 C29 H29 125.0 . .
C28 C29 H29 125.0 . .
Fe2 C29 H29 125.1 . .
C29 C30 C31 107.1(5) . .
C29 C30 Fe2 69.7(3) . .
C31 C30 Fe2 69.9(3) . .
C29 C30 H30 126.5 . .
C31 C30 H30 126.5 . .
Fe2 C30 H30 125.5 . .
C32 C31 C30 107.9(5) . .
C32 C31 Fe2 69.6(3) . .
C30 C31 Fe2 69.6(3) . .
C32 C31 H31 126.1 . .
C30 C31 H31 126.1 . .
Fe2 C31 H31 126.4 . .
C28 C32 C31 108.3(5) . .
C28 C32 Fe2 70.5(3) . .
C31 C32 Fe2 70.2(3) . .
C28 C32 H32 125.8 . .
C31 C32 H32 125.8 . .
Fe2 C32 H32 125.0 . .

loop_
_geom_bond_atom_site_label_1
_geom_bond_atom_site_label_2
_geom_bond_distance
_geom_bond_site_symmetry_2
Fe1 C13 2.020(4) .
Fe1 C17 2.032(5) .
Fe1 C18 2.033(5) .
Fe1 C16 2.037(4) .
Fe1 C21 2.052(5) .
Fe1 C12 2.055(4) .
Fe1 C15 2.055(4) .
Fe1 C20 2.057(4) .
Fe1 C14 2.057(4) .
Fe1 C19 2.060(4) .
Fe2 C27 2.019(3) .
Fe2 C29 2.020(4) .
Fe2 C32 2.030(5) .
Fe2 C30 2.035(4) .
Fe2 C24 2.039(4) .
Fe2 C31 2.039(4) .
Fe2 C23 2.040(3) .
Fe2 C28 2.043(4) .
Fe2 C26 2.051(3) .
Fe2 C25 2.061(4) .
O1 C10 1.395(4) .
O1 C1 1.400(4) .
O2 C1 1.199(5) .
O3 C5 1.395(4) .
O3 C6 1.399(4) .
O4 C6 1.200(4) .
C1 C2 1.491(5) .
C2 C11 1.354(5) .
C2 C3 1.461(5) .
C3 C4 1.389(5) .
C3 C10 1.398(5) .
C4 C5 1.381(5) .
C4 H4 0.9300 .
C5 C8 1.397(5) .
C6 C7 1.465(5) .
C7 C22 1.360(5) .
C7 C8 1.455(5) .
C8 C9 1.401(5) .
C9 C10 1.371(5) .
C9 H9 0.9300 .
C11 C12 1.433(5) .
C11 H11 0.9300 .
C12 C13 1.449(5) .
C12 C16 1.452(5) .
C13 C14 1.388(6) .
C13 H13 0.9300 .
C14 C15 1.403(6) .
C14 H14 0.9300 .
C15 C16 1.414(6) .
C15 H15 0.9300 .
C16 H16 0.9300 .
C17 C18 1.384(7) .
C17 C21 1.426(7) .
C17 H17 0.9300 .
C18 C19 1.416(6) .
C18 H18 0.9300 .
C19 C20 1.398(7) .
C19 H19 0.9300 .
C20 C21 1.409(7) .
C20 H20 0.9300 .
C21 H21 0.9300 .
C22 C23 1.441(5) .
C22 H22 0.9300 .
C23 C27 1.435(5) .
C23 C24 1.445(5) .
C24 C25 1.413(5) .
C24 H24 0.9300 .
C25 C26 1.408(6) .
C25 H25 0.9300 .
C26 C27 1.414(5) .
C26 H26 0.9300 .
C27 H27 0.9300 .
C28 C32 1.392(7) .
C28 C29 1.403(7) .
C28 H28 0.9300 .
C29 C30 1.369(7) .
C29 H29 0.9300 .
C30 C31 1.412(7) .
C30 H30 0.9300 .
C31 C32 1.399(7) .
C31 H31 0.9300 .
C32 H32 0.9300 .

loop_
_geom_torsion_atom_site_label_1
_geom_torsion_atom_site_label_2
_geom_torsion_atom_site_label_3
_geom_torsion_atom_site_label_4
_geom_torsion
_geom_torsion_site_symmetry_1
_geom_torsion_site_symmetry_2
_geom_torsion_site_symmetry_3
_geom_torsion_site_symmetry_4
C10 O1 C1 O2 176.2(4) . . . .
C10 O1 C1 C2 -4.6(4) . . . .
O2 C1 C2 C11 -2.6(6) . . . .
O1 C1 C2 C11 178.2(3) . . . .
O2 C1 C2 C3 -177.2(4) . . . .
O1 C1 C2 C3 3.6(4) . . . .
C11 C2 C3 C4 -1.7(7) . . . .
C1 C2 C3 C4 171.7(4) . . . .
C11 C2 C3 C10 -174.6(4) . . . .
C1 C2 C3 C10 -1.2(4) . . . .
C10 C3 C4 C5 -1.3(5) . . . .
C2 C3 C4 C5 -173.5(4) . . . .
C3 C4 C5 O3 176.9(3) . . . .
C3 C4 C5 C8 -0.6(5) . . . .
C6 O3 C5 C4 -175.7(3) . . . .
C6 O3 C5 C8 2.1(4) . . . .
C5 O3 C6 O4 178.5(3) . . . .
C5 O3 C6 C7 -2.9(4) . . . .
O4 C6 C7 C22 0.9(6) . . . .
O3 C6 C7 C22 -177.5(3) . . . .
O4 C6 C7 C8 -179.0(4) . . . .
O3 C6 C7 C8 2.6(4) . . . .
C4 C5 C8 C9 2.5(5) . . . .
O3 C5 C8 C9 -175.2(3) . . . .
C4 C5 C8 C7 177.3(3) . . . .
O3 C5 C8 C7 -0.4(4) . . . .
C22 C7 C8 C5 178.8(4) . . . .
C6 C7 C8 C5 -1.4(3) . . . .
C22 C7 C8 C9 -7.8(7) . . . .
C6 C7 C8 C9 172.1(4) . . . .
C5 C8 C9 C10 -2.4(5) . . . .
C7 C8 C9 C10 -175.3(4) . . . .
C8 C9 C10 O1 177.5(3) . . . .
C8 C9 C10 C3 0.7(5) . . . .
C1 O1 C10 C9 -173.2(3) . . . .
C1 O1 C10 C3 3.9(4) . . . .
C4 C3 C10 C9 1.2(5) . . . .
C2 C3 C10 C9 175.4(3) . . . .
C4 C3 C10 O1 -175.8(3) . . . .
C2 C3 C10 O1 -1.6(4) . . . .
C3 C2 C11 C12 -12.0(7) . . . .
C1 C2 C11 C12 175.3(3) . . . .
C2 C11 C12 C13 152.1(4) . . . .
C2 C11 C12 C16 -35.6(6) . . . .
C2 C11 C12 Fe1 -123.6(4) . . . .
C11 C12 C13 C14 175.5(4) . . . .
C16 C12 C13 C14 1.6(5) . . . .
Fe1 C12 C13 C14 60.8(3) . . . .
C11 C12 C13 Fe1 114.7(4) . . . .
C16 C12 C13 Fe1 -59.2(3) . . . .
C12 C13 C14 C15 -1.2(5) . . . .
Fe1 C13 C14 C15 58.9(3) . . . .
C12 C13 C14 Fe1 -60.1(3) . . . .
C13 C14 C15 C16 0.3(5) . . . .
Fe1 C14 C15 C16 58.4(3) . . . .
C13 C14 C15 Fe1 -58.1(3) . . . .
C14 C15 C16 C12 0.7(5) . . . .
Fe1 C15 C16 C12 59.8(3) . . . .
C14 C15 C16 Fe1 -59.1(3) . . . .
C11 C12 C16 C15 -174.8(4) . . . .
C13 C12 C16 C15 -1.4(4) . . . .
Fe1 C12 C16 C15 -60.2(3) . . . .
C11 C12 C16 Fe1 -114.7(4) . . . .
C13 C12 C16 Fe1 58.8(3) . . . .
C21 C17 C18 C19 0.3(6) . . . .
Fe1 C17 C18 C19 -60.3(3) . . . .
C21 C17 C18 Fe1 60.6(3) . . . .
C17 C18 C19 C20 0.3(5) . . . .
Fe1 C18 C19 C20 -59.6(3) . . . .
C17 C18 C19 Fe1 59.9(3) . . . .
C18 C19 C20 C21 -0.7(5) . . . .
Fe1 C19 C20 C21 -59.5(3) . . . .
C18 C19 C20 Fe1 58.8(3) . . . .
C19 C20 C21 C17 0.9(5) . . . .
Fe1 C20 C21 C17 -58.9(3) . . . .
C19 C20 C21 Fe1 59.8(3) . . . .
C18 C17 C21 C20 -0.7(6) . . . .
Fe1 C17 C21 C20 59.8(3) . . . .
C18 C17 C21 Fe1 -60.5(3) . . . .
C8 C7 C22 C23 -7.5(6) . . . .
C6 C7 C22 C23 172.7(3) . . . .
C7 C22 C23 C27 166.2(3) . . . .
C7 C22 C23 C24 -26.1(6) . . . .
C7 C22 C23 Fe2 -111.7(4) . . . .
C27 C23 C24 C25 -1.8(4) . . . .
C22 C23 C24 C25 -171.1(3) . . . .
Fe2 C23 C24 C25 -60.3(3) . . . .
C27 C23 C24 Fe2 58.6(2) . . . .
C22 C23 C24 Fe2 -110.8(4) . . . .
C23 C24 C25 C26 1.0(4) . . . .
Fe2 C24 C25 C26 -58.5(3) . . . .
C23 C24 C25 Fe2 59.5(2) . . . .
C24 C25 C26 C27 0.1(4) . . . .
Fe2 C25 C26 C27 -58.0(2) . . . .
C24 C25 C26 Fe2 58.1(3) . . . .
C25 C26 C27 C23 -1.3(4) . . . .
Fe2 C26 C27 C23 -60.4(2) . . . .
C25 C26 C27 Fe2 59.1(3) . . . .
C22 C23 C27 C26 171.9(3) . . . .
C24 C23 C27 C26 1.9(4) . . . .
Fe2 C23 C27 C26 60.9(2) . . . .
C22 C23 C27 Fe2 111.0(3) . . . .
C24 C23 C27 Fe2 -59.0(2) . . . .
C32 C28 C29 C30 0.6(5) . . . .
Fe2 C28 C29 C30 60.1(3) . . . .
C32 C28 C29 Fe2 -59.6(3) . . . .
C28 C29 C30 C31 0.2(5) . . . .
Fe2 C29 C30 C31 60.2(3) . . . .
C28 C29 C30 Fe2 -60.0(3) . . . .
C29 C30 C31 C32 -0.9(5) . . . .
Fe2 C30 C31 C32 59.2(3) . . . .
C29 C30 C31 Fe2 -60.1(3) . . . .
C29 C28 C32 C31 -1.1(5) . . . .
Fe2 C28 C32 C31 -60.3(3) . . . .
C29 C28 C32 Fe2 59.2(3) . . . .
C30 C31 C32 C28 1.2(5) . . . .
Fe2 C31 C32 C28 60.5(3) . . . .
C30 C31 C32 Fe2 -59.2(3) . . . .
